data_7016719
loop_
_publ_author_name
'Prokopchuk, Demyan E.'
'Lough, Alan J.'
'Morris, Robert H.'

_publ_section_title
;
 From amine to ruthenaziridine to azaallyl: unusual transformation of
 di-(2-pyridylmethyl)amine on ruthenium.
;
_journal_issue 40
_journal_name_full 'Dalton transactions (Cambridge, England : 2003)'
_journal_page_first 10603
_journal_page_last 10608
_journal_paper_doi 10.1039/c1dt10626k
_journal_volume 40
_journal_year 2011
_chemical_formula_moiety 'C48 H41 N3 P2 Ru'
_chemical_formula_sum 'C48 H41 N3 P2 Ru'
_chemical_formula_weight 822.85
_chemical_name_systematic
;
?
;
_space_group_IT_number 2
_symmetry_cell_setting triclinic
_symmetry_space_group_name_Hall '-P 1'
_symmetry_space_group_name_H-M 'P -1'
_atom_sites_solution_hydrogens geom
_atom_sites_solution_primary direct
_atom_sites_solution_secondary difmap
_audit_creation_method SHELXL-97
_cell_angle_alpha 88.6320(13)
_cell_angle_beta 78.8040(13)
_cell_angle_gamma 83.2330(12)
_cell_formula_units_Z 2
_cell_length_a 11.5061(3)
_cell_length_b 11.7305(3)
_cell_length_c 16.1489(3)
_cell_measurement_reflns_used 15884
_cell_measurement_temperature 150(1)
_cell_measurement_theta_max 25.0
_cell_measurement_theta_min 2.6
_cell_volume 2123.28(9)
_computing_cell_refinement 'Denzo-SMN (Otwinowski & Minor, 1997)'
_computing_data_collection 'Collect (Nonius B.V., 1997-2002)'
_computing_data_reduction Denzo-SMN
_computing_molecular_graphics 'PLATON (Spek, 2009)'
_computing_publication_material 'SHELXTL V6.1'
_computing_structure_refinement 'SHELXTL V6.1 (Sheldrick, 2008)'
_computing_structure_solution 'SIR-92 (Altomare et al., 1994)'
_diffrn_ambient_temperature 150(1)
_diffrn_detector_area_resol_mean 9
_diffrn_measured_fraction_theta_full 0.972
_diffrn_measured_fraction_theta_max 0.972
_diffrn_measurement_device_type 'Nonius KappaCCCD'
_diffrn_measurement_method '\f scans and \w scans with \k offsets'
_diffrn_radiation_monochromator graphite
_diffrn_radiation_source 'fine-focus sealed tube'
_diffrn_radiation_type MoK\a
_diffrn_radiation_wavelength 0.71073
_diffrn_reflns_av_R_equivalents 0.082
_diffrn_reflns_av_sigmaI/netI 0.059
_diffrn_reflns_limit_h_max 13
_diffrn_reflns_limit_h_min -13
_diffrn_reflns_limit_k_max 13
_diffrn_reflns_limit_k_min -13
_diffrn_reflns_limit_l_max 19
_diffrn_reflns_limit_l_min -19
_diffrn_reflns_number 15884
_diffrn_reflns_theta_full 25.12
_diffrn_reflns_theta_max 25.12
_diffrn_reflns_theta_min 2.57
_exptl_absorpt_coefficient_mu 0.480
_exptl_absorpt_correction_T_max 0.988
_exptl_absorpt_correction_T_min 0.585
_exptl_absorpt_correction_type multi-scan
_exptl_absorpt_process_details
;
multi-scan from symmetry-related measurements
Sortav (Blessing 1995)
;
_exptl_crystal_colour green
_exptl_crystal_density_diffrn 1.287
_exptl_crystal_density_method 'not measured'
_exptl_crystal_description plate
_exptl_crystal_F_000 848
_exptl_crystal_size_max 0.30
_exptl_crystal_size_mid 0.13
_exptl_crystal_size_min 0.03
_refine_diff_density_max 0.765
_refine_diff_density_min -0.881
_refine_diff_density_rms 0.077
_refine_ls_extinction_method none
_refine_ls_goodness_of_fit_ref 1.069
_refine_ls_hydrogen_treatment mixed
_refine_ls_matrix_type full
_refine_ls_number_parameters 491
_refine_ls_number_reflns 7369
_refine_ls_number_restraints 0
_refine_ls_restrained_S_all 1.069
_refine_ls_R_factor_all 0.0514
_refine_ls_R_factor_gt 0.0407
_refine_ls_shift/su_max 0.002
_refine_ls_shift/su_mean 0.000
_refine_ls_structure_factor_coef Fsqd
_refine_ls_weighting_details 'calc w=1/[\s^2^(Fo^2^)+(0.0610P)^2^+0.4490P] where P=(Fo^2^+2Fc^2^)/3'
_refine_ls_weighting_scheme calc
_refine_ls_wR_factor_gt 0.1067
_refine_ls_wR_factor_ref 0.1128
_reflns_number_gt 6258
_reflns_number_total 7369
_reflns_threshold_expression I>2\s(I)
_cod_data_source_file c1dt10626k.txt
_cod_data_source_block k10233
_cod_depositor_comments
;
The following automatic conversions were performed:

'_symmetry_cell_setting' value 'Triclinic' changed to 'triclinic'
according to /home/saulius/struct/CIF-dictionaries/cif_core.dic
dictionary named 'cif_core.dic' version 2.4.1 from 2010-06-29.

Automatic conversion script
Id: cif_fix_values 1715 2011-07-08 13:25:40Z adriana 
;
_cod_database_code 7016719

loop_
_symmetry_equiv_pos_as_xyz
'x, y, z'
'-x, -y, -z'

loop_
_atom_site_label
_atom_site_type_symbol
_atom_site_fract_x
_atom_site_fract_y
_atom_site_fract_z
_atom_site_U_iso_or_equiv
_atom_site_adp_type
_atom_site_occupancy
_atom_site_symmetry_multiplicity
_atom_site_calc_flag
_atom_site_refinement_flags
Ru1 Ru 0.276621(19) 0.284235(19) 0.793309(13) 0.02510(10) Uani 1 1 d .
H1RU H 0.342(3) 0.203(3) 0.7143(19) 0.034(8) Uiso 1 1 d .
P1 P 0.46916(6) 0.24494(6) 0.81478(4) 0.02476(18) Uani 1 1 d .
P2 P 0.11782(6) 0.28625(6) 0.72500(4) 0.02391(18) Uani 1 1 d .
N1 N 0.3038(2) 0.4481(2) 0.74209(16) 0.0339(6) Uani 1 1 d .
N2 N 0.1805(2) 0.3886(2) 0.88910(16) 0.0317(6) Uani 1 1 d .
N3 N 0.2184(2) 0.1626(2) 0.88614(15) 0.0314(6) Uani 1 1 d .
C1 C 0.3657(3) 0.4783(3) 0.6670(2) 0.0432(8) Uani 1 1 d .
H1A H 0.4071 0.4191 0.6297 0.052 Uiso 1 1 calc R
C2 C 0.3722(4) 0.5912(4) 0.6409(3) 0.0607(11) Uani 1 1 d .
H2A H 0.4154 0.6090 0.5868 0.073 Uiso 1 1 calc R
C3 C 0.3132(4) 0.6783(4) 0.6970(3) 0.0667(13) Uani 1 1 d .
H3A H 0.3167 0.7565 0.6812 0.080 Uiso 1 1 calc R
C4 C 0.2514(4) 0.6509(3) 0.7734(3) 0.0556(10) Uani 1 1 d .
H4A H 0.2120 0.7102 0.8113 0.067 Uiso 1 1 calc R
C5 C 0.2449(3) 0.5345(3) 0.7976(2) 0.0386(8) Uani 1 1 d .
C6 C 0.1799(3) 0.5013(3) 0.8750(2) 0.0395(8) Uani 1 1 d .
H6A H 0.1375 0.5562 0.9155 0.047 Uiso 1 1 calc R
C7 C 0.1220(3) 0.3350(3) 0.95528(19) 0.0378(8) Uani 1 1 d .
H7A H 0.0683 0.3763 0.9996 0.045 Uiso 1 1 calc R
C8 C 0.1433(3) 0.2142(3) 0.95648(18) 0.0370(8) Uani 1 1 d .
C9 C 0.0980(3) 0.1465(4) 1.0248(2) 0.0494(10) Uani 1 1 d .
H9A H 0.0452 0.1821 1.0721 0.059 Uiso 1 1 calc R
C10 C 0.1278(4) 0.0302(4) 1.0252(2) 0.0586(11) Uani 1 1 d .
H10A H 0.0965 -0.0149 1.0721 0.070 Uiso 1 1 calc R
C11 C 0.2041(3) -0.0198(3) 0.9563(2) 0.0491(9) Uani 1 1 d .
H11A H 0.2278 -0.1002 0.9552 0.059 Uiso 1 1 calc R
C12 C 0.2461(3) 0.0481(3) 0.8887(2) 0.0368(7) Uani 1 1 d .
H12A H 0.2976 0.0117 0.8411 0.044 Uiso 1 1 calc R
C21 C 0.5768(2) 0.3108(3) 0.73308(18) 0.0296(7) Uani 1 1 d .
C22 C 0.6170(3) 0.2638(3) 0.6536(2) 0.0469(9) Uani 1 1 d .
H22A H 0.5966 0.1907 0.6416 0.056 Uiso 1 1 calc R
C23 C 0.6868(4) 0.3228(4) 0.5913(2) 0.0582(11) Uani 1 1 d .
H23A H 0.7136 0.2894 0.5369 0.070 Uiso 1 1 calc R
C24 C 0.7179(3) 0.4287(4) 0.6066(2) 0.0524(10) Uani 1 1 d .
H24A H 0.7655 0.4687 0.5635 0.063 Uiso 1 1 calc R
C25 C 0.6789(4) 0.4752(4) 0.6852(2) 0.0557(10) Uani 1 1 d .
H25A H 0.7005 0.5479 0.6972 0.067 Uiso 1 1 calc R
C26 C 0.6079(3) 0.4172(3) 0.7477(2) 0.0433(8) Uani 1 1 d .
H26A H 0.5802 0.4517 0.8017 0.052 Uiso 1 1 calc R
C31 C 0.5244(2) 0.0899(3) 0.81171(18) 0.0289(7) Uani 1 1 d .
C32 C 0.5184(3) 0.0246(3) 0.7425(2) 0.0368(7) Uani 1 1 d .
H32A H 0.4878 0.0601 0.6965 0.044 Uiso 1 1 calc R
C33 C 0.5569(3) -0.0927(3) 0.7399(2) 0.0473(9) Uani 1 1 d .
H33A H 0.5548 -0.1359 0.6912 0.057 Uiso 1 1 calc R
C34 C 0.5980(3) -0.1470(3) 0.8073(2) 0.0476(9) Uani 1 1 d .
H34A H 0.6236 -0.2270 0.8056 0.057 Uiso 1 1 calc R
C35 C 0.6014(3) -0.0829(3) 0.8768(2) 0.0447(8) Uani 1 1 d .
H35A H 0.6296 -0.1195 0.9234 0.054 Uiso 1 1 calc R
C36 C 0.5643(3) 0.0342(3) 0.8803(2) 0.0343(7) Uani 1 1 d .
H36A H 0.5661 0.0765 0.9293 0.041 Uiso 1 1 calc R
C41 C 0.5146(3) 0.2907(2) 0.91077(17) 0.0267(6) Uani 1 1 d .
C42 C 0.4268(3) 0.3373(2) 0.97675(18) 0.0288(6) Uani 1 1 d .
H42A H 0.3454 0.3447 0.9716 0.035 Uiso 1 1 calc R
C43 C 0.4579(3) 0.3734(3) 1.05051(19) 0.0332(7) Uani 1 1 d .
H43A H 0.3973 0.4050 1.0953 0.040 Uiso 1 1 calc R
C44 C 0.5746(3) 0.3639(3) 1.05899(19) 0.0350(7) Uani 1 1 d .
H44A H 0.5952 0.3886 1.1093 0.042 Uiso 1 1 calc R
C45 C 0.6631(3) 0.3175(3) 0.99322(19) 0.0341(7) Uani 1 1 d .
H45A H 0.7443 0.3106 0.9988 0.041 Uiso 1 1 calc R
C46 C 0.6339(3) 0.2815(3) 0.91995(19) 0.0325(7) Uani 1 1 d .
H46A H 0.6952 0.2504 0.8754 0.039 Uiso 1 1 calc R
C51 C 0.1469(3) 0.2976(3) 0.60866(17) 0.0290(7) Uani 1 1 d .
C52 C 0.2605(3) 0.2705(3) 0.56214(19) 0.0393(8) Uani 1 1 d .
H52A H 0.3257 0.2519 0.5901 0.047 Uiso 1 1 calc R
C53 C 0.2795(3) 0.2703(3) 0.4740(2) 0.0507(10) Uani 1 1 d .
H53A H 0.3581 0.2530 0.4423 0.061 Uiso 1 1 calc R
C54 C 0.1860(3) 0.2949(3) 0.4328(2) 0.0475(9) Uani 1 1 d .
H54A H 0.1993 0.2923 0.3729 0.057 Uiso 1 1 calc R
C55 C 0.0721(3) 0.3236(3) 0.4789(2) 0.0462(9) Uani 1 1 d .
H55A H 0.0071 0.3422 0.4506 0.055 Uiso 1 1 calc R
C56 C 0.0529(3) 0.3251(3) 0.56628(19) 0.0394(8) Uani 1 1 d .
H56A H -0.0254 0.3452 0.5977 0.047 Uiso 1 1 calc R
C61 C 0.0069(2) 0.4096(2) 0.75681(17) 0.0254(6) Uani 1 1 d .
C62 C -0.0768(2) 0.4076(3) 0.83215(18) 0.0293(7) Uani 1 1 d .
H62A H -0.0871 0.3370 0.8611 0.035 Uiso 1 1 calc R
C63 C -0.1450(3) 0.5076(3) 0.8651(2) 0.0359(7) Uani 1 1 d .
H63A H -0.2017 0.5049 0.9162 0.043 Uiso 1 1 calc R
C64 C -0.1308(3) 0.6112(3) 0.8238(2) 0.0392(8) Uani 1 1 d .
H64A H -0.1773 0.6796 0.8468 0.047 Uiso 1 1 calc R
C65 C -0.0491(3) 0.6150(3) 0.7492(2) 0.0367(7) Uani 1 1 d .
H65A H -0.0398 0.6860 0.7206 0.044 Uiso 1 1 calc R
C66 C 0.0198(3) 0.5154(3) 0.71570(19) 0.0307(7) Uani 1 1 d .
H66A H 0.0761 0.5190 0.6645 0.037 Uiso 1 1 calc R
C71 C 0.0322(3) 0.1620(2) 0.73600(17) 0.0269(6) Uani 1 1 d .
C72 C -0.0900(3) 0.1692(3) 0.73642(18) 0.0311(7) Uani 1 1 d .
H72A H -0.1351 0.2421 0.7344 0.037 Uiso 1 1 calc R
C73 C -0.1455(3) 0.0700(3) 0.7398(2) 0.0378(8) Uani 1 1 d .
H73A H -0.2287 0.0754 0.7403 0.045 Uiso 1 1 calc R
C74 C -0.0812(3) -0.0359(3) 0.7425(2) 0.0435(8) Uani 1 1 d .
H74A H -0.1201 -0.1033 0.7452 0.052 Uiso 1 1 calc R
C75 C 0.0395(3) -0.0446(3) 0.7412(2) 0.0417(8) Uani 1 1 d .
H75A H 0.0838 -0.1180 0.7425 0.050 Uiso 1 1 calc R
C76 C 0.0963(3) 0.0540(3) 0.73805(19) 0.0333(7) Uani 1 1 d .
H76A H 0.1796 0.0476 0.7373 0.040 Uiso 1 1 calc R

loop_
_atom_site_aniso_label
_atom_site_aniso_U_11
_atom_site_aniso_U_22
_atom_site_aniso_U_33
_atom_site_aniso_U_23
_atom_site_aniso_U_13
_atom_site_aniso_U_12
Ru1 0.02236(15) 0.02749(16) 0.02776(15) 0.00302(10) -0.01081(10) -0.00301(10)
P1 0.0220(4) 0.0267(4) 0.0277(4) 0.0023(3) -0.0103(3) -0.0030(3)
P2 0.0218(4) 0.0273(4) 0.0243(4) 0.0017(3) -0.0092(3) -0.0023(3)
N1 0.0278(13) 0.0352(15) 0.0441(15) 0.0114(12) -0.0201(12) -0.0065(11)
N2 0.0227(13) 0.0404(16) 0.0375(14) -0.0046(12) -0.0190(11) -0.0032(11)
N3 0.0283(13) 0.0379(15) 0.0309(14) 0.0043(11) -0.0123(11) -0.0059(11)
C1 0.0401(19) 0.045(2) 0.051(2) 0.0187(16) -0.0223(16) -0.0130(16)
C2 0.054(2) 0.061(3) 0.075(3) 0.037(2) -0.027(2) -0.022(2)
C3 0.073(3) 0.041(2) 0.103(4) 0.028(2) -0.051(3) -0.022(2)
C4 0.061(2) 0.029(2) 0.087(3) 0.0068(19) -0.044(2) -0.0027(18)
C5 0.0359(18) 0.0266(17) 0.062(2) -0.0009(15) -0.0321(16) -0.0011(14)
C6 0.0363(18) 0.0365(19) 0.051(2) -0.0114(15) -0.0242(16) 0.0048(15)
C7 0.0266(16) 0.059(2) 0.0303(16) -0.0064(15) -0.0114(13) -0.0040(15)
C8 0.0282(16) 0.060(2) 0.0266(16) 0.0009(15) -0.0104(13) -0.0118(15)
C9 0.0382(19) 0.083(3) 0.0321(18) 0.0080(18) -0.0108(15) -0.022(2)
C10 0.059(3) 0.082(3) 0.045(2) 0.028(2) -0.0204(19) -0.037(2)
C11 0.051(2) 0.049(2) 0.055(2) 0.0216(18) -0.0236(19) -0.0192(18)
C12 0.0319(17) 0.0385(19) 0.0444(18) 0.0136(15) -0.0174(14) -0.0076(14)
C21 0.0220(14) 0.0365(18) 0.0316(16) 0.0076(13) -0.0084(12) -0.0057(13)
C22 0.055(2) 0.047(2) 0.0386(19) 0.0018(16) -0.0029(16) -0.0135(18)
C23 0.061(2) 0.069(3) 0.038(2) 0.0038(18) 0.0065(18) -0.008(2)
C24 0.042(2) 0.067(3) 0.048(2) 0.0221(19) -0.0058(17) -0.0161(19)
C25 0.068(3) 0.054(2) 0.053(2) 0.0160(19) -0.020(2) -0.032(2)
C26 0.050(2) 0.048(2) 0.0368(18) 0.0056(15) -0.0126(15) -0.0207(17)
C31 0.0207(14) 0.0300(16) 0.0350(16) -0.0010(13) -0.0040(12) -0.0015(12)
C32 0.0395(18) 0.0368(18) 0.0354(17) 0.0001(14) -0.0100(14) -0.0047(15)
C33 0.053(2) 0.037(2) 0.050(2) -0.0091(16) -0.0066(17) -0.0004(17)
C34 0.053(2) 0.0276(18) 0.059(2) 0.0013(16) -0.0067(18) 0.0036(16)
C35 0.050(2) 0.0351(19) 0.050(2) 0.0151(16) -0.0158(17) -0.0029(16)
C36 0.0318(17) 0.0341(18) 0.0381(17) 0.0040(14) -0.0083(13) -0.0072(14)
C41 0.0281(15) 0.0248(15) 0.0301(15) 0.0040(12) -0.0117(12) -0.0061(12)
C42 0.0262(15) 0.0288(16) 0.0341(16) 0.0029(12) -0.0131(13) -0.0023(12)
C43 0.0384(18) 0.0312(17) 0.0318(16) -0.0028(13) -0.0113(13) -0.0030(14)
C44 0.0411(18) 0.0346(18) 0.0360(17) 0.0005(14) -0.0217(14) -0.0080(14)
C45 0.0271(16) 0.0389(18) 0.0416(18) 0.0064(14) -0.0176(14) -0.0087(14)
C46 0.0277(16) 0.0375(18) 0.0337(16) 0.0025(13) -0.0083(13) -0.0056(14)
C51 0.0326(16) 0.0302(16) 0.0257(15) 0.0037(12) -0.0082(12) -0.0067(13)
C52 0.0377(18) 0.047(2) 0.0315(17) 0.0051(14) -0.0071(14) -0.0004(15)
C53 0.049(2) 0.067(3) 0.0322(18) 0.0012(17) 0.0029(16) -0.0082(19)
C54 0.064(2) 0.055(2) 0.0253(16) 0.0049(15) -0.0105(17) -0.0138(19)
C55 0.053(2) 0.058(2) 0.0338(18) 0.0068(16) -0.0235(16) -0.0084(18)
C56 0.0369(18) 0.051(2) 0.0319(17) 0.0024(15) -0.0132(14) -0.0015(16)
C61 0.0227(14) 0.0274(16) 0.0305(15) 0.0000(12) -0.0153(12) -0.0044(12)
C62 0.0229(15) 0.0333(17) 0.0344(16) -0.0011(13) -0.0113(12) -0.0052(13)
C63 0.0281(16) 0.043(2) 0.0381(17) -0.0067(15) -0.0094(13) -0.0024(14)
C64 0.0322(17) 0.0361(19) 0.052(2) -0.0122(15) -0.0195(15) 0.0077(14)
C65 0.0393(18) 0.0272(17) 0.0489(19) 0.0021(14) -0.0229(15) -0.0026(14)
C66 0.0311(16) 0.0324(17) 0.0321(16) 0.0033(13) -0.0144(13) -0.0048(13)
C71 0.0279(15) 0.0286(16) 0.0254(14) -0.0004(12) -0.0086(12) -0.0030(12)
C72 0.0277(16) 0.0308(17) 0.0349(16) -0.0006(13) -0.0062(13) -0.0036(13)
C73 0.0293(16) 0.042(2) 0.0425(19) -0.0054(15) -0.0050(14) -0.0101(15)
C74 0.043(2) 0.0300(18) 0.059(2) -0.0012(16) -0.0100(17) -0.0102(15)
C75 0.047(2) 0.0241(17) 0.054(2) 0.0012(15) -0.0139(16) -0.0001(15)
C76 0.0325(17) 0.0317(17) 0.0368(17) -0.0009(13) -0.0115(13) 0.0005(14)

loop_
_atom_type_symbol
_atom_type_description
_atom_type_scat_dispersion_real
_atom_type_scat_dispersion_imag
_atom_type_scat_source
C C 0.0033 0.0016 'International Tables Vol C Tables 4.2.6.8 and 6.1.1.4'
H H 0.0000 0.0000 'International Tables Vol C Tables 4.2.6.8 and 6.1.1.4'
N N 0.0061 0.0033 'International Tables Vol C Tables 4.2.6.8 and 6.1.1.4'
P P 0.1023 0.0942 'International Tables Vol C Tables 4.2.6.8 and 6.1.1.4'
Ru Ru -1.2594 0.8363 'International Tables Vol C Tables 4.2.6.8 and 6.1.1.4'

loop_
_geom_angle_atom_site_label_1
_geom_angle_atom_site_label_2
_geom_angle_atom_site_label_3
_geom_angle
H1RU Ru1 N2 174.9(11)
H1RU Ru1 N1 100.8(11)
N2 Ru1 N1 78.79(10)
H1RU Ru1 N3 102.2(11)
N2 Ru1 N3 78.45(10)
N1 Ru1 N3 157.05(11)
H1RU Ru1 P1 76.4(11)
N2 Ru1 P1 108.68(7)
N1 Ru1 P1 93.61(7)
N3 Ru1 P1 90.84(7)
H1RU Ru1 P2 81.6(11)
N2 Ru1 P2 93.23(7)
N1 Ru1 P2 88.24(7)
N3 Ru1 P2 95.98(7)
P1 Ru1 P2 157.96(3)
C41 P1 C21 100.29(13)
C41 P1 C31 101.42(13)
C21 P1 C31 104.87(13)
C41 P1 Ru1 122.10(9)
C21 P1 Ru1 112.13(9)
C31 P1 Ru1 113.90(10)
C61 P2 C71 104.90(13)
C61 P2 C51 102.44(13)
C71 P2 C51 98.36(13)
C61 P2 Ru1 111.39(9)
C71 P2 Ru1 119.14(9)
C51 P2 Ru1 118.37(10)
C1 N1 C5 118.5(3)
C1 N1 Ru1 130.3(2)
C5 N1 Ru1 111.3(2)
C7 N2 C6 128.5(3)
C7 N2 Ru1 115.7(2)
C6 N2 Ru1 115.7(2)
C12 N3 C8 117.2(3)
C12 N3 Ru1 130.8(2)
C8 N3 Ru1 112.0(2)
N1 C1 C2 123.5(4)
C1 C2 C3 118.0(4)
C4 C3 C2 120.0(4)
C3 C4 C5 120.6(4)
N1 C5 C6 117.6(3)
N1 C5 C4 119.4(3)
C6 C5 C4 123.0(3)
N2 C6 C5 116.7(3)
N2 C7 C8 117.0(3)
N3 C8 C9 119.7(3)
N3 C8 C7 116.5(3)
C9 C8 C7 123.8(3)
C10 C9 C8 121.6(4)
C9 C10 C11 118.4(3)
C10 C11 C12 119.3(4)
N3 C12 C11 123.9(3)
C26 C21 C22 117.9(3)
C26 C21 P1 119.2(2)
C22 C21 P1 122.4(2)
C21 C22 C23 120.4(4)
C24 C23 C22 121.3(4)
C25 C24 C23 118.5(3)
C24 C25 C26 120.6(4)
C21 C26 C25 121.3(3)
C32 C31 C36 118.3(3)
C32 C31 P1 119.8(2)
C36 C31 P1 121.8(2)
C31 C32 C33 120.6(3)
C34 C33 C32 120.7(3)
C35 C34 C33 118.8(3)
C34 C35 C36 121.4(3)
C35 C36 C31 120.1(3)
C42 C41 C46 118.6(3)
C42 C41 P1 118.6(2)
C46 C41 P1 122.8(2)
C41 C42 C43 120.3(3)
C44 C43 C42 120.7(3)
C43 C44 C45 119.4(3)
C46 C45 C44 120.6(3)
C45 C46 C41 120.4(3)
C52 C51 C56 118.9(3)
C52 C51 P2 120.7(2)
C56 C51 P2 120.3(2)
C51 C52 C53 120.1(3)
C54 C53 C52 120.7(3)
C53 C54 C55 119.7(3)
C54 C55 C56 119.8(3)
C55 C56 C51 120.9(3)
C62 C61 C66 118.1(3)
C62 C61 P2 120.7(2)
C66 C61 P2 119.9(2)
C63 C62 C61 120.8(3)
C64 C63 C62 120.3(3)
C65 C64 C63 119.8(3)
C64 C65 C66 120.4(3)
C65 C66 C61 120.6(3)
C76 C71 C72 118.7(3)
C76 C71 P2 116.9(2)
C72 C71 P2 124.2(2)
C73 C72 C71 120.1(3)
C74 C73 C72 120.5(3)
C73 C74 C75 120.2(3)
C74 C75 C76 120.0(3)
C75 C76 C71 120.5(3)

loop_
_geom_bond_atom_site_label_1
_geom_bond_atom_site_label_2
_geom_bond_distance
Ru1 H1RU 1.61(3)
Ru1 N2 2.055(2)
Ru1 N1 2.107(3)
Ru1 N3 2.113(2)
Ru1 P1 2.3002(7)
Ru1 P2 2.3081(7)
P1 C41 1.840(3)
P1 C21 1.848(3)
P1 C31 1.852(3)
P2 C61 1.825(3)
P2 C71 1.840(3)
P2 C51 1.848(3)
N1 C1 1.344(4)
N1 C5 1.391(4)
N2 C7 1.334(4)
N2 C6 1.335(4)
N3 C12 1.345(4)
N3 C8 1.390(4)
C1 C2 1.386(5)
C2 C3 1.402(6)
C3 C4 1.352(6)
C4 C5 1.418(5)
C5 C6 1.398(5)
C7 C8 1.410(5)
C8 C9 1.397(5)
C9 C10 1.367(6)
C10 C11 1.372(6)
C11 C12 1.380(5)
C21 C26 1.377(5)
C21 C22 1.382(5)
C22 C23 1.386(5)
C23 C24 1.373(6)
C24 C25 1.365(5)
C25 C26 1.388(5)
C31 C32 1.388(4)
C31 C36 1.399(4)
C32 C33 1.394(5)
C33 C34 1.382(5)
C34 C35 1.374(5)
C35 C36 1.389(5)
C41 C42 1.391(4)
C41 C46 1.401(4)
C42 C43 1.397(4)
C43 C44 1.368(4)
C44 C45 1.392(4)
C45 C46 1.379(4)
C51 C52 1.380(4)
C51 C56 1.392(4)
C52 C53 1.397(5)
C53 C54 1.372(5)
C54 C55 1.383(5)
C55 C56 1.386(4)
C61 C62 1.399(4)
C61 C66 1.403(4)
C62 C63 1.387(4)
C63 C64 1.384(5)
C64 C65 1.380(5)
C65 C66 1.389(4)
C71 C76 1.393(4)
C71 C72 1.397(4)
C72 C73 1.386(4)
C73 C74 1.373(5)
C74 C75 1.376(5)
C75 C76 1.389(5)
